data_2103909
loop_
_publ_author_name
'Pinheiro, Carlos Bas\'ilio'
'Gardon, Manuel'
'Chapuis, Gervais'

_publ_section_title
;
 Structural changes of hexamethylenetetramine and undecanedioic acid
 co-crystal (HMT-C11) as a function of the temperature
;
_journal_issue 3
_journal_name_full 'Acta Crystallographica Section B'
_journal_page_first 416
_journal_page_last 427
_journal_paper_doi 10.1107/S0108768103007754
_journal_volume 59
_journal_year 2003
_chemical_formula_sum 'C17 H32 N4 O4'
_chemical_formula_weight 356.5
_chemical_name_systematic ' ?'
_space_group_IT_number 14
_symmetry_cell_setting monoclinic
_symmetry_space_group_name_Hall '-P 2ybc'
_symmetry_space_group_name_H-M 'P 1 21/c 1'
_cell_angle_alpha 90
_cell_angle_beta 103.046(6)
_cell_angle_gamma 90
_cell_formula_units_Z 8
_cell_length_a 5.9008(3)
_cell_length_b 27.8378(19)
_cell_length_c 23.5300(12)
_cell_measurement_reflns_used 39616
_cell_measurement_temperature 153
_cell_measurement_theta_max 24.71
_cell_measurement_theta_min 1.91
_cell_volume 3765.4(4)
_computing_cell_refinement 'kM4 - Oxford Diffraction'
_computing_data_collection 'kM4 - Oxford Diffraction'
_computing_data_reduction Xprep
_computing_molecular_graphics Xp
_computing_publication_material '(Jana2000; Petricek and Dusek, 2000)'
_computing_structure_refinement '(Jana2000; Petricek and Dusek, 2000)'
_computing_structure_solution Shelxs97
_diffrn_ambient_temperature 153
_diffrn_measurement_device_type Stoe-IPDS
_diffrn_measurement_method Oscillation
_diffrn_radiation_monochromator Graphite
_diffrn_radiation_source 'Sealed tube'
_diffrn_radiation_type 'Mo K\a'
_diffrn_radiation_wavelength 0.71069
_diffrn_reflns_av_R_equivalents 0.0771
_diffrn_reflns_av_sigmaI/netI 0.0269
_diffrn_reflns_limit_h_max 6
_diffrn_reflns_limit_h_min -6
_diffrn_reflns_limit_k_max 32
_diffrn_reflns_limit_k_min -32
_diffrn_reflns_limit_l_max 27
_diffrn_reflns_limit_l_min -27
_diffrn_reflns_number 39616
_diffrn_reflns_theta_max 24.71
_diffrn_reflns_theta_min 1.91
_diffrn_standards_number 0
_exptl_absorpt_coefficient_mu 0.09
_exptl_absorpt_correction_T_max 1.000
_exptl_absorpt_correction_T_min 1.000
_exptl_absorpt_correction_type none
_exptl_crystal_colour transparent
_exptl_crystal_density_diffrn 1.25721(13)
_exptl_crystal_description Platelets
_exptl_crystal_F_000 1552
_exptl_crystal_size_max 0.30
_exptl_crystal_size_mid 0.23
_exptl_crystal_size_min 0.20
_refine_diff_density_max 0.32
_refine_diff_density_min -0.26
_refine_ls_extinction_method none
_refine_ls_goodness_of_fit_ref 1.17
_refine_ls_hydrogen_treatment mixed
_refine_ls_number_parameters 583
_refine_ls_number_reflns 6869
_refine_ls_R_factor_all 0.0495
_refine_ls_R_factor_gt 0.0355
_refine_ls_shift/su_max 0.0028
_refine_ls_shift/su_mean 0.0004
_refine_ls_structure_factor_coef Fsqd
_refine_ls_weighting_details w=1/(\s^2^(I)+0.0016I^2^)
_refine_ls_weighting_scheme sigma
_refine_ls_wR_factor_gt 0.0818
_refine_ls_wR_factor_ref 0.0854
_reflns_number_gt 5358
_reflns_number_total 6869
_reflns_threshold_expression I>2\s(I)
_cod_data_source_file na0146.cif
_cod_data_source_block 153K
_cod_depositor_comments
;
The following automatic conversions were performed:
'_exptl_absorpt_correction_type' value 'None' changed to 'none' according
to '/home/saulius/struct/CIF-dictionaries/cif_core.dic' dictionary named
'cif_core.dic' version 2.4.1 from
2010-06-29.

'_refine_ls_hydrogen_treatment' value 'MIxed' changed to
'mixed' according to '/home/saulius/struct/CIF-dictionaries/cif_core.dic'
dictionary named 'cif_core.dic' version 2.4.1 from 2010-06-29.

Automatic conversion script
Id: cif_fix_enum 1527 2010-12-29 10:47:43Z saulius 

The following automatic conversions were performed:

'_exptl_absorpt_correction_type' value 'None' changed to 'none'
according to /home/saulius/struct/CIF-dictionaries/cif_core.dic
dictionary named 'cif_core.dic' version 2.4.1 from
2010-06-29.

'_refine_ls_hydrogen_treatment' value 'MIxed' changed to
'mixed' according to
/home/saulius/struct/CIF-dictionaries/cif_core.dic dictionary named
'cif_core.dic' version 2.4.1 from 2010-06-29.

Automatic conversion script
Id: cif_fix_values 1715 2011-07-08 13:25:40Z adriana 
;
_cod_original_sg_symbol_H-M P21/c
_cod_database_code 2103909
_cod_database_fobs_code 2103909

loop_
_symmetry_equiv_pos_site_id
_symmetry_equiv_pos_as_xyz
1 x,y,z
2 -x,1/2+y,1/2-z
3 -x,-y,-z
4 x,1/2-y,1/2+z

loop_
_atom_site_label
_atom_site_fract_x
_atom_site_fract_y
_atom_site_fract_z
_atom_site_U_iso_or_equiv
_atom_site_adp_type
_atom_site_calc_flag
_atom_site_occupancy
_atom_site_type_symbol
O1a 1.9959(4) 0.35413(8) 1.07256(9) 0.0301(3) Uani d 1 O
Ho1a 2.031(3) 0.3261(7) 1.0992(7) 0.042296(2) Uiso d 1 H
O2a 1.6376(4) 0.32496(8) 1.05282(9) 0.0388(4) Uani d 1 O
O3a 0.2568(4) 0.63333(8) 0.65740(10) 0.0362(4) Uani d 1 O
Ho3a 0.146(3) 0.6569(7) 0.6485(8) 0.051654(3) Uiso d 1 H
O4a 0.2737(5) 0.65687(10) 0.74719(10) 0.0570(5) Uani d 1 O
C1a 1.7761(3) 0.35492(4) 1.04496(5) 0.0211(5) Uani d 1 C
C2a 1.7171(2) 0.39497(5) 1.00133(6) 0.0248(4) Uani d 1 C
H2aa 1.7444(19) 0.3827(4) 0.9647(5) 0.036175(3) Uiso d 1 H
H2ab 1.825(2) 0.4213(4) 1.0140(5) 0.036175(3) Uiso d 1 H
C3a 1.4685(2) 0.41270(5) 0.99048(6) 0.0252(4) Uani d 1 C
H3ab 1.4413(19) 0.4275(4) 1.0269(5) 0.036753(3) Uiso d 1 H
H3aa 1.359(2) 0.3855(4) 0.9804(5) 0.036753(3) Uiso d 1 H
C4a 1.4147(2) 0.44924(5) 0.94104(6) 0.0256(4) Uani d 1 C
H4ab 1.530(2) 0.4755(4) 0.9502(5) 0.037338(3) Uiso d 1 H
H4aa 1.4333(19) 0.4333(4) 0.9053(5) 0.037338(3) Uiso d 1 H
C5a 1.1733(2) 0.47074(5) 0.92997(5) 0.0246(4) Uani d 1 C
H5ab 1.1555(19) 0.4876(4) 0.9652(5) 0.035710(3) Uiso d 1 H
H5aa 1.055(2) 0.4440(4) 0.9218(5) 0.035710(3) Uiso d 1 H
C6a 1.1251(2) 0.50499(5) 0.87832(6) 0.0261(5) Uani d 1 C
H6ab 1.244(2) 0.5305(4) 0.8860(5) 0.037886(3) Uiso d 1 H
H6aa 1.1430(19) 0.4877(4) 0.8442(5) 0.037886(3) Uiso d 1 H
C7a 0.8848(2) 0.52761(5) 0.86446(5) 0.0252(4) Uani d 1 C
H7ab 0.8710(19) 0.5494(4) 0.8954(5) 0.036374(3) Uiso d 1 H
H7aa 0.766(2) 0.5023(4) 0.8622(5) 0.036374(3) Uiso d 1 H
C8a 0.8373(2) 0.55529(5) 0.80706(6) 0.0269(5) Uani d 1 C
H8ab 0.962(2) 0.5793(4) 0.8091(5) 0.039163(3) Uiso d 1 H
H8aa 0.8441(19) 0.5330(4) 0.7748(5) 0.039163(3) Uiso d 1 H
C9a 0.6038(2) 0.58077(5) 0.79178(6) 0.0257(4) Uani d 1 C
H9ab 0.480(2) 0.5583(4) 0.7964(5) 0.037509(3) Uiso d 1 H
H9aa 0.6048(19) 0.6074(4) 0.8191(5) 0.037509(3) Uiso d 1 H
Caa 0.5528(2) 0.59968(5) 0.72955(5) 0.0246(4) Uani d 1 C
Haab 0.689(2) 0.6175(4) 0.7237(4) 0.035808(3) Uiso d 1 H
Haaa 0.5294(19) 0.5733(4) 0.7024(5) 0.035808(3) Uiso d 1 H
Cba 0.3466(2) 0.63278(4) 0.71322(6) 0.0235(5) Uani d 1 C
O1b 2.0021(4) 0.36740(8) 0.83511(9) 0.0311(4) Uani d 1 O
Ho1b 2.026(3) 0.3437(7) 0.8638(7) 0.046296(2) Uiso d 1 H
O2b 1.6391(4) 0.35985(8) 0.84502(10) 0.0428(4) Uani d 1 O
O3b 0.2583(4) 0.62037(8) 0.38679(9) 0.0312(3) Uani d 1 O
Ho3b 0.132(3) 0.6418(7) 0.3743(7) 0.046717(2) Uiso d 1 H
O4b 0.1710(4) 0.62361(8) 0.47316(10) 0.0428(4) Uani d 1 O
C1b 1.7774(3) 0.37743(4) 0.82089(5) 0.0200(4) Uani d 1 C
C2b 1.7166(2) 0.41161(4) 0.77012(5) 0.0238(4) Uani d 1 C
H2ba 1.7344(19) 0.3938(4) 0.7359(5) 0.035699(3) Uiso d 1 H
H2bb 1.832(2) 0.4372(4) 0.7759(5) 0.035699(3) Uiso d 1 H
C3b 1.4733(2) 0.43253(5) 0.75911(5) 0.0227(4) Uani d 1 C
H3bb 1.4636(18) 0.4552(4) 0.7906(5) 0.033700(3) Uiso d 1 H
H3ba 1.359(2) 0.4064(4) 0.7598(4) 0.033700(3) Uiso d 1 H
C4b 1.4093(2) 0.45873(5) 0.70067(5) 0.0238(4) Uani d 1 C
H4bb 1.527(2) 0.4839(4) 0.7001(5) 0.035692(3) Uiso d 1 H
H4ba 1.4178(19) 0.4358(4) 0.6688(5) 0.035692(3) Uiso d 1 H
C5b 1.1700(2) 0.48186(5) 0.68691(5) 0.0263(4) Uani d 1 C
H5bb 1.1660(19) 0.5077(4) 0.7157(5) 0.039196(3) Uiso d 1 H
H5ba 1.051(2) 0.4573(4) 0.6910(5) 0.039196(3) Uiso d 1 H
C6b 1.1047(2) 0.50289(5) 0.62566(5) 0.0255(4) Uani d 1 C
H6bb 1.225(2) 0.5257(4) 0.6208(5) 0.037970(3) Uiso d 1 H
H6ba 1.1042(19) 0.4770(4) 0.5978(5) 0.037970(3) Uiso d 1 H
C7b 0.8708(2) 0.52797(5) 0.61035(5) 0.0259(4) Uani d 1 C
H7bb 0.8737(19) 0.5560(4) 0.6364(5) 0.038197(3) Uiso d 1 H
H7ba 0.750(2) 0.5061(4) 0.6173(5) 0.038197(3) Uiso d 1 H
C8b 0.8064(2) 0.54453(5) 0.54701(6) 0.0252(4) Uani d 1 C
H8bb 0.925(2) 0.5674(4) 0.5408(4) 0.037323(3) Uiso d 1 H
H8ba 0.8120(19) 0.5169(4) 0.5219(5) 0.037323(3) Uiso d 1 H
C9b 0.5680(2) 0.56743(5) 0.52798(5) 0.0238(4) Uani d 1 C
H9bb 0.447(2) 0.5442(4) 0.5343(4) 0.034977(3) Uiso d 1 H
H9ba 0.5612(19) 0.5959(4) 0.5525(5) 0.034977(3) Uiso d 1 H
Cab 0.5165(2) 0.58240(5) 0.46420(5) 0.0240(4) Uani d 1 C
Habb 0.643(2) 0.6016(4) 0.4575(4) 0.035900(3) Uiso d 1 H
Haba 0.5076(19) 0.5535(4) 0.4396(5) 0.035900(3) Uiso d 1 H
Cbb 0.2965(2) 0.61044(4) 0.44288(6) 0.0212(4) Uani d 1 C
N1a -0.11478(15) 0.78752(3) 0.59840(3) 0.0201(3) Uani d 1 N
N2a -0.1934(3) 0.73160(5) 0.51603(6) 0.0210(3) Uani d 1 N
N3a -0.0525(3) 0.70126(4) 0.61522(6) 0.0209(3) Uani d 1 N
N4a -0.4466(2) 0.73293(5) 0.58526(6) 0.0219(3) Uani d 1 N
Cca 0.0309(3) 0.75028(5) 0.63394(6) 0.0215(3) Uani d 1 C
Hcba 0.1915(17) 0.7535(3) 0.6295(4) 0.0286(5) Uani d 1 H
Hcaa 0.0251(15) 0.7544(3) 0.6754(4) 0.0272(5) Uani d 1 H
Cda -0.3568(3) 0.78109(5) 0.60398(6) 0.0217(3) Uani d 1 C
Hdaa -0.3609(15) 0.7859(3) 0.6448(4) 0.0270(5) Uani d 1 H
Hdba -0.4539(15) 0.8054(3) 0.5795(4) 0.0286(5) Uani d 1 H
Cea -0.1081(3) 0.77965(5) 0.53652(6) 0.0226(3) Uani d 1 C
Heaa -0.2114(16) 0.8042(3) 0.5125(4) 0.0297(5) Uani d 1 H
Heba 0.0501(18) 0.7831(3) 0.5328(4) 0.0294(4) Uani d 1 H
Cfa -0.0483(3) 0.69576(5) 0.55270(6) 0.0221(3) Uani d 1 C
Hfaa 0.1120(17) 0.6999(3) 0.5491(3) 0.0284(5) Uani d 1 H
Hfba -0.1077(15) 0.6633(3) 0.5397(3) 0.0285(5) Uani d 1 H
Cga -0.2954(3) 0.69730(5) 0.62099(6) 0.0230(3) Uani d 1 C
Hgaa -0.3556(15) 0.6647(3) 0.6082(4) 0.0308(5) Uani d 1 H
Hgba -0.2982(15) 0.7020(3) 0.6624(4) 0.0292(5) Uani d 1 H
Cha -0.4320(3) 0.72644(5) 0.52403(6) 0.0233(3) Uani d 1 C
Hhba -0.4898(15) 0.6939(3) 0.5107(4) 0.0304(4) Uani d 1 H
Hhaa -0.5305(16) 0.7506(3) 0.5000(4) 0.0305(5) Uani d 1 H
N1b -0.11935(15) 0.77516(3) 0.36205(3) 0.0200(3) Uani d 1 N
N2b -0.1959(3) 0.74013(5) 0.26418(5) 0.0231(3) Uani d 1 N
N3b -0.0613(3) 0.68905(4) 0.34966(6) 0.0203(3) Uani d 1 N
N4b -0.4537(2) 0.72223(5) 0.32956(6) 0.0217(3) Uani d 1 N
Ccb 0.0233(3) 0.73259(5) 0.38436(6) 0.0203(3) Uani d 1 C
Hcbb 0.1848(17) 0.7385(3) 0.3820(4) 0.0256(5) Uani d 1 H
Hcab 0.0153(15) 0.7266(3) 0.4254(4) 0.0265(5) Uani d 1 H
Cdb -0.3627(3) 0.76502(5) 0.36401(6) 0.0216(3) Uani d 1 C
Hdab -0.3689(15) 0.7599(3) 0.4047(4) 0.0276(5) Uani d 1 H
Hdbb -0.4577(15) 0.7930(3) 0.3482(4) 0.0280(5) Uani d 1 H
Ceb -0.1095(3) 0.78232(5) 0.30026(6) 0.0241(3) Uani d 1 C
Heab -0.2108(16) 0.8104(3) 0.2850(4) 0.0322(5) Uani d 1 H
Hebb 0.0496(18) 0.7883(3) 0.2987(4) 0.0308(4) Uani d 1 H
Cfb -0.0538(3) 0.69863(5) 0.28803(6) 0.0226(3) Uani d 1 C
Hfab 0.1073(17) 0.7052(3) 0.2868(3) 0.0280(5) Uani d 1 H
Hfbb -0.1140(15) 0.6699(3) 0.2645(3) 0.0297(5) Uani d 1 H
Cgb -0.3055(3) 0.68123(5) 0.35262(6) 0.0237(3) Uani d 1 C
Hgab -0.3665(15) 0.6523(3) 0.3291(4) 0.0318(5) Uani d 1 H
Hgbb -0.3105(15) 0.6759(3) 0.3938(4) 0.0309(5) Uani d 1 H
Chb -0.4358(3) 0.73067(5) 0.26889(6) 0.0240(3) Uani d 1 C
Hhbb -0.4944(15) 0.7019(3) 0.2450(4) 0.0313(5) Uani d 1 H
Hhab -0.5323(16) 0.7585(3) 0.2535(4) 0.0309(5) Uani d 1 H

loop_
_atom_site_aniso_label
_atom_site_aniso_U_11
_atom_site_aniso_U_22
_atom_site_aniso_U_33
_atom_site_aniso_U_12
_atom_site_aniso_U_13
_atom_site_aniso_U_23
_atom_site_aniso_type_symbol
O1a 0.0244(6) 0.0215(5) 0.0395(5) 0.0003(4) -0.0031(4) 0.0111(4) O
O2a 0.0275(6) 0.0300(5) 0.0536(6) -0.0060(4) -0.0022(4) 0.0193(5) O
O3a 0.0433(7) 0.0342(6) 0.0268(5) 0.0214(5) -0.0012(4) 0.0027(4) O
O4a 0.0663(10) 0.0676(8) 0.0335(6) 0.0479(7) 0.0036(5) -0.0065(6) O
C1a 0.0221(9) 0.0168(6) 0.0232(6) 0.0018(6) 0.0028(6) -0.0011(5) C
C2a 0.0261(8) 0.0205(6) 0.0264(7) 0.0012(5) 0.0030(5) 0.0053(5) C
C3a 0.0252(8) 0.0200(6) 0.0291(7) 0.0036(5) 0.0035(5) 0.0055(5) C
C4a 0.0262(8) 0.0219(7) 0.0273(7) 0.0037(5) 0.0034(5) 0.0039(5) C
C5a 0.0247(8) 0.0209(6) 0.0265(7) 0.0033(5) 0.0022(5) 0.0025(5) C
C6a 0.0243(9) 0.0260(7) 0.0262(7) 0.0038(6) 0.0020(5) 0.0042(5) C
C7a 0.0249(8) 0.0227(6) 0.0259(7) 0.0034(5) 0.0014(5) 0.0027(5) C
C8a 0.0245(9) 0.0267(7) 0.0280(7) 0.0058(6) 0.0023(5) 0.0045(5) C
C9a 0.0254(8) 0.0232(7) 0.0272(7) 0.0047(5) 0.0031(5) 0.0018(5) C
Caa 0.0260(8) 0.0195(6) 0.0268(7) 0.0059(5) 0.0031(5) -0.0003(5) C
Cba 0.0255(8) 0.0181(6) 0.0252(8) 0.0023(5) 0.0023(6) 0.0015(5) C
O1b 0.0272(7) 0.0280(5) 0.0384(5) 0.0058(4) 0.0076(4) 0.0139(4) O
O2b 0.0294(7) 0.0492(6) 0.0525(6) 0.0030(5) 0.0149(5) 0.0293(5) O
O3b 0.0329(6) 0.0353(5) 0.0261(5) 0.0164(4) 0.0085(4) 0.0073(4) O
O4b 0.0411(7) 0.0574(7) 0.0333(5) 0.0238(5) 0.0156(5) 0.0052(5) O
C1b 0.0229(9) 0.0141(6) 0.0226(6) -0.0004(6) 0.0042(6) -0.0013(5) C
C2b 0.0276(8) 0.0204(6) 0.0242(6) 0.0006(5) 0.0072(5) 0.0032(5) C
C3b 0.0246(8) 0.0209(6) 0.0226(6) 0.0000(5) 0.0051(5) 0.0015(5) C
C4b 0.0268(8) 0.0207(6) 0.0246(6) 0.0032(5) 0.0071(5) 0.0030(5) C
C5b 0.0248(8) 0.0291(7) 0.0253(7) 0.0027(6) 0.0060(5) 0.0043(5) C
C6b 0.0249(8) 0.0277(7) 0.0241(7) 0.0031(5) 0.0057(5) 0.0031(5) C
C7b 0.0250(8) 0.0267(7) 0.0255(7) 0.0005(5) 0.0046(5) 0.0016(5) C
C8b 0.0247(8) 0.0250(7) 0.0257(7) 0.0011(5) 0.0055(5) 0.0027(5) C
C9b 0.0253(8) 0.0211(6) 0.0243(6) -0.0001(5) 0.0041(5) -0.0001(5) C
Cab 0.0246(8) 0.0232(6) 0.0247(6) 0.0036(5) 0.0069(5) 0.0021(5) C
Cbb 0.0243(8) 0.0165(6) 0.0234(7) -0.0017(5) 0.0066(6) -0.0017(5) C
N1a 0.0197(5) 0.0176(3) 0.0229(5) -0.0023(3) 0.0043(3) -0.0026(2) N
N2a 0.0226(5) 0.0236(5) 0.0168(3) 0.0014(3) 0.0043(2) -0.0015(2) N
N3a 0.0214(5) 0.0202(4) 0.0201(4) 0.0040(3) 0.0027(3) 0.0012(3) N
N4a 0.0150(3) 0.0249(5) 0.0263(5) -0.0022(2) 0.0057(3) -0.0032(3) N
Cca 0.0168(4) 0.0256(7) 0.0203(4) -0.0005(3) 0.0001(3) -0.0029(3) C
Hcba 0.0152(3) 0.0371(12) 0.0306(8) -0.0018(4) -0.0005(4) -0.0045(6) H
Hcaa 0.0263(8) 0.0330(12) 0.0191(3) -0.0002(6) -0.0015(4) -0.0046(4) H
Cda 0.0191(5) 0.0213(4) 0.0252(5) 0.0031(3) 0.0061(3) -0.0037(3) C
Hdaa 0.0270(9) 0.0283(6) 0.0282(7) 0.0032(5) 0.0113(6) -0.0075(5) H
Hdba 0.0252(8) 0.0251(5) 0.0348(10) 0.0096(5) 0.0054(5) -0.0024(4) H
Cea 0.0246(5) 0.0218(4) 0.0226(5) -0.0016(3) 0.0076(3) 0.0027(3) C
Heaa 0.0380(10) 0.0241(5) 0.0271(7) 0.0017(5) 0.0076(5) 0.0077(5) H
Heba 0.0288(7) 0.0314(7) 0.0317(8) -0.0064(5) 0.0144(6) 0.0028(5) H
Cfa 0.0224(5) 0.0219(4) 0.0225(6) 0.0048(3) 0.0061(4) -0.0030(3) C
Hfaa 0.0231(6) 0.0335(8) 0.0306(10) 0.0083(5) 0.0103(5) -0.0036(5) H
Hfba 0.0351(11) 0.0213(4) 0.0292(9) 0.0053(4) 0.0077(7) -0.0064(4) H
Cga 0.0259(6) 0.0208(4) 0.0239(5) -0.0035(3) 0.0088(4) 0.0010(3) C
Hgaa 0.0375(11) 0.0216(4) 0.0353(10) -0.0086(5) 0.0124(7) 0.0009(4) H
Hgba 0.0365(10) 0.0296(8) 0.0249(5) -0.0037(6) 0.0139(6) 0.0034(5) H
Cha 0.0183(4) 0.0266(6) 0.0224(4) -0.0008(3) -0.0012(3) -0.0041(3) C
Hhba 0.0254(7) 0.0320(9) 0.0299(7) -0.0066(6) -0.0018(4) -0.0097(6) H
Hhaa 0.0225(5) 0.0368(11) 0.0266(5) 0.0044(5) -0.0059(4) -0.0022(5) H
N1b 0.0182(5) 0.0188(3) 0.0222(5) -0.0023(3) 0.0025(3) -0.0035(3) N
N2b 0.0228(5) 0.0297(5) 0.0168(3) -0.0008(3) 0.0047(2) 0.0006(2) N
N3b 0.0185(5) 0.0189(4) 0.0231(4) 0.0009(3) 0.0040(3) 0.0001(3) N
N4b 0.0141(3) 0.0258(5) 0.0254(5) -0.0032(2) 0.0049(3) -0.0031(3) N
Ccb 0.0160(4) 0.0243(7) 0.0190(4) -0.0002(3) 0.0007(3) -0.0017(3) C
Hcbb 0.0147(4) 0.0320(12) 0.0278(8) -0.0015(4) -0.0003(4) -0.0045(7) H
Hcab 0.0247(8) 0.0347(11) 0.0178(4) 0.0030(6) -0.0003(4) -0.0001(5) H
Cdb 0.0176(5) 0.0248(4) 0.0226(5) 0.0017(3) 0.0050(3) -0.0043(3) C
Hdab 0.0241(9) 0.0369(7) 0.0237(7) 0.0024(5) 0.0097(6) -0.0061(5) H
Hdbb 0.0225(8) 0.0279(6) 0.0325(9) 0.0070(5) 0.0039(5) -0.0059(5) H
Ceb 0.0246(6) 0.0220(4) 0.0259(4) -0.0039(3) 0.0064(3) 0.0044(3) C
Heab 0.0369(10) 0.0235(5) 0.0352(7) -0.0005(5) 0.0062(5) 0.0098(5) H
Hebb 0.0286(7) 0.0297(7) 0.0363(8) -0.0096(5) 0.0120(6) 0.0054(5) H
Cfb 0.0195(5) 0.0269(4) 0.0222(5) 0.0002(3) 0.0066(4) -0.0056(3) C
Hfab 0.0207(6) 0.0374(8) 0.0286(9) 0.0009(5) 0.0111(5) -0.0059(6) H
Hfbb 0.0277(11) 0.0320(4) 0.0297(9) 0.0013(4) 0.0068(7) -0.0133(5) H
Cgb 0.0221(6) 0.0206(4) 0.0294(5) -0.0051(3) 0.0082(4) 0.0014(3) C
Hgab 0.0295(10) 0.0213(5) 0.0452(10) -0.0095(5) 0.0096(7) -0.0027(5) H
Hgbb 0.0324(11) 0.0297(8) 0.0335(5) -0.0050(6) 0.0138(6) 0.0087(5) H
Chb 0.0182(4) 0.0306(6) 0.0207(4) -0.0001(3) -0.0012(3) -0.0040(3) C
Hhbb 0.0225(7) 0.0398(9) 0.0274(7) -0.0029(6) -0.0033(4) -0.0119(6) H
Hhab 0.0236(5) 0.0391(11) 0.0250(6) 0.0057(5) -0.0047(4) -0.0004(5) H

loop_
_atom_type_symbol
_atom_type_scat_dispersion_real
_atom_type_scat_dispersion_imag
_atom_type_scat_source
C 0.003 0.002 'International Tables Vol C Tables  4.2.6.8 and 6.1.1.4'
H 0.000 0.000 'International Tables Vol C Tables  4.2.6.8 and 6.1.1.4'
N 0.006 0.003 'International Tables Vol C Tables  4.2.6.8 and 6.1.1.4'
O 0.011 0.006 'International Tables Vol C Tables  4.2.6.8 and 6.1.1.4'
